data_9011361
loop_
_publ_author_name
'Sieber, N. H. W.'
'Tillmanns, E.'
'Hofmeister, W.'

_publ_section_title
;Structure of hentschelite, CuFe2(PO4)2(OH)2, a new member of the lazulite
 group Locality: silicified barite vein, Reichenbach, Odenwald, Germany
;
_journal_name_full 'Acta Crystallographica, Section C'
_journal_page_first 1855
_journal_page_last 1857
_journal_paper_doi 10.1107/S0108270187089868
_journal_volume 43
_journal_year 1987
_chemical_compound_source 'silicified barite vein, Reichenbach, Odenwald, Germany'
_chemical_formula_sum 'Cu Fe2 H2 O10 P2'
_chemical_name_mineral Hentschelite
_space_group_IT_number 14
_symmetry_space_group_name_Hall '-P 2yn'
_symmetry_space_group_name_H-M 'P 1 21/n 1'
_cell_angle_alpha 90
_cell_angle_beta 117.68
_cell_angle_gamma 90
_cell_formula_units_Z 2
_cell_length_a 6.984
_cell_length_b 7.786
_cell_length_c 7.266
_cell_volume 349.889
_database_code_amcsd 0010052
_exptl_crystal_density_diffrn 3.789
_cod_original_formula_sum 'Cu Fe2 P2 O10 H2'
_cod_database_code 9011361

loop_
_space_group_symop_operation_xyz
x,y,z
1/2+x,1/2-y,1/2+z
1/2-x,1/2+y,1/2-z
-x,-y,-z

loop_
_atom_site_aniso_label
_atom_site_aniso_U_11
_atom_site_aniso_U_22
_atom_site_aniso_U_33
_atom_site_aniso_U_12
_atom_site_aniso_U_13
_atom_site_aniso_U_23
Cu 0.00580 0.01030 0.00980 -0.00150 0.00260 0.00370
Fe 0.00750 0.00610 0.00730 0.00000 0.00400 0.00010
P 0.00490 0.00410 0.00600 0.00050 0.00330 0.00070
O1 0.00680 0.00880 0.01170 -0.00190 0.00370 -0.00310
O2 0.01220 0.01270 0.01210 -0.00180 0.00840 -0.00520
O3 0.00600 0.00780 0.01210 0.00100 0.00260 0.00380
O4 0.01130 0.01010 0.01260 0.00130 0.00830 0.00390
O-H5 0.00830 0.00770 0.00660 -0.00030 0.00420 -0.00010

loop_
_atom_site_label
_atom_site_fract_x
_atom_site_fract_y
_atom_site_fract_z
_atom_site_U_iso_or_equiv
_atom_site_type_symbol
_atom_site_attached_hydrogens
Cu 0.00000 0.00000 0.00000 0.00900 Cu 0
Fe 0.27990 0.27380 0.01220 0.00680 Fe 0
P 0.50020 0.09700 0.74850 0.00470 P 0
O1 0.29280 -0.01020 0.63480 0.00930 O 0
O2 0.47510 0.21530 0.90260 0.01130 O 0
O3 0.69010 -0.03180 0.86260 0.00930 O 0
O4 0.55030 0.20350 0.59900 0.01030 O 0
O-H5 0.52260 0.37110 0.27030 0.00720 O 1

loop_
_cod_changelog_entry_id
_cod_changelog_entry_author
_cod_changelog_entry_date
_cod_changelog_entry_text
1
;cod-tools version 3.8.0
Id: cif_guess_AMCSD_atom_types 9574 2023-05-10 09:00:05Z saulius
;
2023-05-10T18:53:08+03:00
;Derived atom types and hydrogen counts
from atom names that follow the AMCSD naming convention
(Wat == water, O-H == hydroxyl).
;
2
;cod-tools version 3.10.1
Id: cif_fix_AMCSD_aniso_labels 10200 2024-08-01 14:09:44Z saulius
;
2024-08-02T12:21:40+03:00
;Changed the following '_atom_site_aniso_label' values:
'OH5' -> 'O-H5'
;

loop_
_cod_related_entry_id
_cod_related_entry_database
_cod_related_entry_code
1 AMCSD 0010052
